data_7111242
loop_
_publ_author_name
'Lightfoot, Andrew P.'
'Pritchard, Robin G.'
'Wan, Hayley'
'Warren, John E.'
'Whiting, Andrew'

_publ_section_title
;
 A novel scandium ortho-methoxynitrosobenzene-dimer complex: mechanistic
 implications for the nitroso-Diels???Alder reaction
;
_journal_issue 18
_journal_name_full 'Chemical Communications'
_journal_page_first 2072
_journal_paper_doi 10.1039/b206366b
_journal_year 2002
_chemical_compound_source 'synthesis as described'
_chemical_formula_sum 'C14 H14 N2 O4'
_chemical_formula_weight 274.27
_chemical_name_systematic
;
?
;
_space_group_IT_number 14
_symmetry_cell_setting monoclinic
_symmetry_Int_Tables_number 14
_symmetry_space_group_name_Hall '-P 2ybc'
_symmetry_space_group_name_H-M 'P 1 21/c 1'
_atom_sites_solution_hydrogens geom
_atom_sites_solution_primary direct
_atom_sites_solution_secondary difmap
_audit_creation_date 2001-12-21T12:32:49-00:00
_audit_creation_method 'WinGX routine CIF_UPDATE'
_cell_angle_alpha 90
_cell_angle_beta 107.2590
_cell_angle_gamma 90
_cell_formula_units_Z 8
_cell_length_a 19.9465(3)
_cell_length_b 8.98220(10)
_cell_length_c 15.6262(2)
_cell_measurement_reflns_used 32066
_cell_measurement_temperature 150(2)
_cell_measurement_theta_max 27.485
_cell_measurement_theta_min 0.998
_cell_measurement_wavelength 0.71073
_cell_volume 2673.59(6)
_computing_cell_refinement 'HKL Scalepack (Otwinowski & Minor 1997)'
_computing_data_collection 'Collect (Nonius BV, 1997-2000)'
_computing_data_reduction 'HKL Denzo and Scalepack (Otwinowski & Minor 1997)'
_computing_molecular_graphics 'Ortep-3 for Windows (Farrugia, 1997)'
_computing_publication_material 'WinGX publication routines (Farrugia, 1999)'
_computing_structure_refinement 'SHELXL-97 (Sheldrick, 1997)'
_computing_structure_solution 'SHELXS-97 (Sheldrick, 1990)'
_diffrn_ambient_temperature 150(2)
_diffrn_detector 'CCD plate'
_diffrn_measured_fraction_theta_full 0.99
_diffrn_measured_fraction_theta_max 0.99
_diffrn_measurement_device '95mm CCD camera on \k-goniostat'
_diffrn_measurement_device_type KappaCCD
_diffrn_measurement_method 'CCD rotation images, thick slices'
_diffrn_orient_matrix_type 'by Nonius Collect from scalepack cell'
_diffrn_orient_matrix_UB_11 -0.33934E-1
_diffrn_orient_matrix_UB_12 0.444685E-1
_diffrn_orient_matrix_UB_13 -0.462009E-1
_diffrn_orient_matrix_UB_21 0.442339E-1
_diffrn_orient_matrix_UB_22 -0.434982E-1
_diffrn_orient_matrix_UB_23 -0.218841E-1
_diffrn_orient_matrix_UB_31 -0.371822E-1
_diffrn_orient_matrix_UB_32 -0.923316E-1
_diffrn_orient_matrix_UB_33 -0.119414E-1
_diffrn_radiation_monochromator graphite
_diffrn_radiation_probe x-ray
_diffrn_radiation_type MoK\a
_diffrn_radiation_wavelength 0.71073
_diffrn_reflns_av_R_equivalents 0.0955
_diffrn_reflns_av_unetI/netI 0.0488
_diffrn_reflns_limit_h_max 25
_diffrn_reflns_limit_h_min -25
_diffrn_reflns_limit_k_max 11
_diffrn_reflns_limit_k_min -11
_diffrn_reflns_limit_l_max 20
_diffrn_reflns_limit_l_min -20
_diffrn_reflns_number 43598
_diffrn_reflns_reduction_process
;
Scaled and merged with SORTAV
R.H. Blessing, (1987) Cryst. Rev. 1, 3-58
R.H. Blessing, (1989) J. Appl. Cryst. 22, 396-397
;
_diffrn_reflns_theta_full 27.29
_diffrn_reflns_theta_max 27.29
_diffrn_reflns_theta_min 3.12
_diffrn_source 'Enraf Nonius FR590'
_exptl_absorpt_coefficient_mu 0.101
_exptl_absorpt_correction_T_max 0.9874
_exptl_absorpt_correction_T_min 0.9702
_exptl_absorpt_correction_type multi-scan
_exptl_absorpt_process_details
;
?
;
_exptl_crystal_colour yellow
_exptl_crystal_density_diffrn 1.363
_exptl_crystal_density_method 'not measured'
_exptl_crystal_description plate
_exptl_crystal_F_000 1152
_exptl_crystal_size_max 0.3
_exptl_crystal_size_mid 0.3
_exptl_crystal_size_min 0.13
_refine_diff_density_max 0.204
_refine_diff_density_min -0.291
_refine_diff_density_rms 0.052
_refine_ls_extinction_method none
_refine_ls_goodness_of_fit_ref 1.021
_refine_ls_hydrogen_treatment mixed
_refine_ls_matrix_type full
_refine_ls_number_parameters 473
_refine_ls_number_reflns 5959
_refine_ls_number_restraints 0
_refine_ls_restrained_S_all 1.021
_refine_ls_R_factor_all 0.0751
_refine_ls_R_factor_gt 0.0463
_refine_ls_shift/su_max 0
_refine_ls_shift/su_mean 0
_refine_ls_structure_factor_coef Fsqd
_refine_ls_weighting_details 'calc w=1/[\s^2^(Fo^2^)+(0.0501P)^2^+0.8594P] where P=(Fo^2^+2Fc^2^)/3'
_refine_ls_weighting_scheme calc
_refine_ls_wR_factor_gt 0.1027
_refine_ls_wR_factor_ref 0.1159
_reflns_number_gt 4274
_reflns_number_total 5959
_reflns_threshold_expression >2sigma(I)
_cod_data_source_file b206366bsup1.cif
_cod_data_source_block b
_cod_original_cell_volume 2673.58(6)
_cod_original_sg_symbol_H-M 'P 21/c'
_cod_database_code 7111242

loop_
_symmetry_equiv_pos_as_xyz
'x, y, z'
'-x, y+1/2, -z+1/2'
'-x, -y, -z'
'x, -y-1/2, z-1/2'

loop_
_atom_site_label
_atom_site_type_symbol
_atom_site_fract_x
_atom_site_fract_y
_atom_site_fract_z
_atom_site_U_iso_or_equiv
_atom_site_adp_type
_atom_site_occupancy
_atom_site_calc_flag
N1 N 0.36086(7) 0.35280(16) 0.21428(9) 0.0308(3) Uani 1 d
N2 N 0.38627(7) 0.48197(16) 0.24875(9) 0.0322(3) Uani 1 d
O1 O 0.49678(6) 0.45957(14) 0.18343(8) 0.0385(3) Uani 1 d
O2 O 0.24293(6) 0.47622(14) 0.11217(7) 0.0375(3) Uani 1 d
O10 O 0.34965(7) 0.25141(15) 0.26405(8) 0.0431(3) Uani 1 d
O11 O 0.39843(7) 0.50525(15) 0.33219(7) 0.0419(3) Uani 1 d
C2 C 0.34097(9) 0.33302(18) 0.11795(10) 0.0299(4) Uani 1 d
C3 C 0.38171(11) 0.2429(2) 0.08138(13) 0.0394(4) Uani 1 d
C4 C 0.35933(13) 0.2190(2) -0.01080(15) 0.0508(6) Uani 1 d
C5 C 0.29776(13) 0.2819(2) -0.06210(13) 0.0496(5) Uani 1 d
C6 C 0.25637(12) 0.3684(2) -0.02520(12) 0.0424(5) Uani 1 d
C7 C 0.27783(9) 0.39467(18) 0.06692(10) 0.0316(4) Uani 1 d
C8 C 0.18091(12) 0.5528(3) 0.06098(16) 0.0516(5) Uani 1 d
C9 C 0.40041(9) 0.59851(19) 0.19205(10) 0.0310(4) Uani 1 d
C10 C 0.35824(10) 0.7241(2) 0.17647(12) 0.0370(4) Uani 1 d
C11 C 0.37592(10) 0.8428(2) 0.13051(13) 0.0422(4) Uani 1 d
C12 C 0.43510(10) 0.8326(2) 0.10219(13) 0.0439(5) Uani 1 d
C13 C 0.47707(10) 0.7079(2) 0.11743(12) 0.0381(4) Uani 1 d
C14 C 0.45995(9) 0.58762(19) 0.16333(11) 0.0327(4) Uani 1 d
C15 C 0.55145(11) 0.4354(3) 0.14230(14) 0.0442(5) Uani 1 d
H3 H 0.4258(9) 0.2054(19) 0.1195(11) 0.028(4) Uiso 1 d
H4 H 0.3876(12) 0.161(3) -0.0345(16) 0.068(7) Uiso 1 d
H5 H 0.2828(11) 0.268(2) -0.1291(16) 0.060(6) Uiso 1 d
H6 H 0.2115(13) 0.409(3) -0.0646(16) 0.065(7) Uiso 1 d
H8A H 0.1934(12) 0.621(3) 0.0144(17) 0.074(7) Uiso 1 d
H8B H 0.1437(14) 0.475(3) 0.0282(17) 0.080(8) Uiso 1 d
H8C H 0.1660(13) 0.616(3) 0.1054(17) 0.073(7) Uiso 1 d
H10 H 0.3182(11) 0.725(2) 0.1990(13) 0.049(6) Uiso 1 d
H11 H 0.3451(11) 0.937(2) 0.1199(13) 0.049(5) Uiso 1 d
H12 H 0.4487(12) 0.919(3) 0.0688(15) 0.067(7) Uiso 1 d
H13 H 0.5167(11) 0.704(2) 0.0996(13) 0.047(6) Uiso 1 d
H15A H 0.5328(10) 0.452(2) 0.0748(14) 0.048(5) Uiso 1 d
H15B H 0.5657(10) 0.327(3) 0.1573(14) 0.050(6) Uiso 1 d
H15C H 0.5938(13) 0.506(3) 0.1676(15) 0.066(7) Uiso 1 d
N51 N 0.09823(6) -0.12778(14) 0.30148(8) 0.0247(3) Uani 1 d
N52 N 0.10841(7) -0.01275(14) 0.25435(8) 0.0251(3) Uani 1 d
O51 O 0.01615(6) -0.15749(13) 0.11452(7) 0.0318(3) Uani 1 d
O52 O 0.23672(6) -0.18541(12) 0.34413(8) 0.0338(3) Uani 1 d
O60 O 0.07551(6) -0.10654(13) 0.36799(7) 0.0338(3) Uani 1 d
O61 O 0.09983(6) 0.11781(12) 0.27987(8) 0.0339(3) Uani 1 d
C52 C 0.12158(8) -0.27485(16) 0.28466(10) 0.0241(3) Uani 1 d
C53 C 0.07253(9) -0.38590(18) 0.25429(11) 0.0287(4) Uani 1 d
C54 C 0.09566(9) -0.52898(19) 0.24644(12) 0.0333(4) Uani 1 d
C55 C 0.16691(9) -0.55796(19) 0.27010(11) 0.0327(4) Uani 1 d
C56 C 0.21605(9) -0.44717(18) 0.30294(11) 0.0286(4) Uani 1 d
C57 C 0.19365(8) -0.30292(17) 0.31114(10) 0.0247(3) Uani 1 d
C58 C 0.30321(9) -0.2210(3) 0.40573(14) 0.0415(5) Uani 1 d
C59 C 0.12396(8) -0.03464(16) 0.17042(10) 0.0260(3) Uani 1 d
C60 C 0.18434(9) 0.03054(18) 0.16089(12) 0.0326(4) Uani 1 d
C61 C 0.19678(10) 0.0255(2) 0.07838(13) 0.0402(4) Uani 1 d
C62 C 0.14900(11) -0.0454(2) 0.00713(13) 0.0411(5) Uani 1 d
C63 C 0.08890(10) -0.11091(19) 0.01667(12) 0.0351(4) Uani 1 d
C64 C 0.07503(8) -0.10460(17) 0.09850(10) 0.0273(3) Uani 1 d
C65 C -0.02719(11) -0.2580(2) 0.04971(14) 0.0424(5) Uani 1 d
H53 H 0.0247(10) -0.365(2) 0.2393(12) 0.038(5) Uiso 1 d
H54 H 0.0625(10) -0.609(2) 0.2249(12) 0.043(5) Uiso 1 d
H55 H 0.1842(10) -0.661(2) 0.2642(12) 0.040(5) Uiso 1 d
H56 H 0.2654(10) -0.4696(19) 0.3213(11) 0.031(5) Uiso 1 d
H58C H 0.3239(10) -0.124(2) 0.4293(13) 0.045(5) Uiso 1 d
H58A H 0.2957(13) -0.283(3) 0.4534(18) 0.081(8) Uiso 1 d
H58B H 0.3313(12) -0.274(3) 0.3769(15) 0.058(6) Uiso 1 d
H60 H 0.2159(10) 0.080(2) 0.2113(13) 0.042(5) Uiso 1 d
H61 H 0.2390(11) 0.073(2) 0.0730(13) 0.052(6) Uiso 1 d
H62 H 0.1555(10) -0.044(2) -0.0525(13) 0.046(5) Uiso 1 d
H63 H 0.0562(10) -0.161(2) -0.0349(13) 0.043(5) Uiso 1 d
H65A H 0.0003(10) -0.341(2) 0.0370(13) 0.043(5) Uiso 1 d
H65C H -0.0493(10) -0.205(2) -0.0045(14) 0.048(6) Uiso 1 d
H65B H -0.0625(11) -0.296(2) 0.0773(14) 0.056(6) Uiso 1 d

loop_
_atom_site_aniso_label
_atom_site_aniso_U_11
_atom_site_aniso_U_22
_atom_site_aniso_U_33
_atom_site_aniso_U_23
_atom_site_aniso_U_13
_atom_site_aniso_U_12
N1 0.0350(8) 0.0317(8) 0.0276(7) 0.0069(6) 0.0121(6) 0.0056(6)
N2 0.0364(8) 0.0375(8) 0.0231(7) 0.0015(6) 0.0092(6) 0.0077(6)
O1 0.0362(7) 0.0416(7) 0.0405(7) 0.0078(6) 0.0155(5) 0.0106(6)
O2 0.0387(7) 0.0413(7) 0.0288(6) 0.0028(5) 0.0043(5) 0.0083(6)
O10 0.0518(8) 0.0444(8) 0.0355(7) 0.0184(6) 0.0169(6) 0.0031(6)
O11 0.0478(7) 0.0567(8) 0.0209(6) -0.0017(5) 0.0096(5) 0.0112(6)
C2 0.0414(10) 0.0251(8) 0.0265(8) 0.0000(7) 0.0150(7) -0.0053(7)
C3 0.0517(12) 0.0256(9) 0.0494(11) -0.0031(8) 0.0278(9) -0.0052(8)
C4 0.0794(16) 0.0337(11) 0.0560(13) -0.0172(10) 0.0458(12) -0.0190(11)
C5 0.0802(16) 0.0404(11) 0.0327(10) -0.0084(9) 0.0239(10) -0.0243(11)
C6 0.0620(13) 0.0350(10) 0.0272(9) 0.0006(8) 0.0086(9) -0.0174(9)
C7 0.0420(10) 0.0261(9) 0.0269(8) 0.0015(7) 0.0105(7) -0.0059(7)
C8 0.0432(12) 0.0572(14) 0.0467(12) 0.0103(11) 0.0015(10) 0.0138(11)
C9 0.0347(9) 0.0321(9) 0.0239(8) -0.0038(7) 0.0053(7) -0.0004(7)
C10 0.0367(10) 0.0314(10) 0.0371(9) -0.0058(8) 0.0018(8) 0.0044(8)
C11 0.0406(11) 0.0290(10) 0.0498(11) -0.0017(8) 0.0025(8) 0.0027(8)
C12 0.0447(11) 0.0327(10) 0.0480(11) 0.0009(9) 0.0041(9) -0.0051(9)
C13 0.0358(10) 0.0364(10) 0.0395(10) -0.0008(8) 0.0072(8) -0.0041(8)
C14 0.0338(9) 0.0316(9) 0.0289(8) -0.0019(7) 0.0035(7) 0.0035(7)
C15 0.0418(11) 0.0487(13) 0.0460(12) 0.0048(10) 0.0190(9) 0.0112(10)
N51 0.0271(7) 0.0227(7) 0.0234(6) 0.0002(5) 0.0063(5) 0.0021(5)
N52 0.0284(7) 0.0178(6) 0.0281(7) -0.0018(5) 0.0067(5) 0.0001(5)
O51 0.0312(6) 0.0302(6) 0.0309(6) -0.0005(5) 0.0045(5) -0.0052(5)
O52 0.0292(6) 0.0248(6) 0.0407(7) -0.0011(5) 0.0003(5) -0.0025(5)
O60 0.0425(7) 0.0344(7) 0.0266(6) 0.0012(5) 0.0136(5) 0.0067(5)
O61 0.0406(7) 0.0175(6) 0.0446(7) -0.0065(5) 0.0145(5) 0.0008(5)
C52 0.0295(8) 0.0179(7) 0.0251(7) 0.0022(6) 0.0083(6) 0.0023(6)
C53 0.0271(9) 0.0246(8) 0.0330(9) 0.0039(7) 0.0071(7) -0.0008(7)
C54 0.0355(10) 0.0208(8) 0.0417(9) 0.0015(7) 0.0087(7) -0.0054(7)
C55 0.0400(10) 0.0199(8) 0.0393(9) 0.0003(7) 0.0133(8) 0.0023(7)
C56 0.0276(9) 0.0274(9) 0.0320(8) 0.0035(7) 0.0109(7) 0.0039(7)
C57 0.0292(8) 0.0223(8) 0.0224(7) 0.0025(6) 0.0071(6) -0.0032(6)
C58 0.0247(9) 0.0450(12) 0.0492(11) -0.0141(10) 0.0026(8) 0.0020(8)
C59 0.0316(8) 0.0174(7) 0.0298(8) 0.0030(6) 0.0107(7) 0.0037(6)
C60 0.0329(9) 0.0224(8) 0.0426(10) 0.0029(7) 0.0112(8) -0.0006(7)
C61 0.0427(11) 0.0310(10) 0.0556(12) 0.0079(8) 0.0282(9) 0.0047(8)
C62 0.0588(12) 0.0351(10) 0.0373(10) 0.0041(8) 0.0266(9) 0.0102(9)
C63 0.0472(11) 0.0268(9) 0.0306(9) -0.0003(7) 0.0105(8) 0.0061(8)
C64 0.0334(9) 0.0182(8) 0.0301(8) 0.0018(6) 0.0091(7) 0.0032(7)
C65 0.0445(11) 0.0324(10) 0.0407(11) -0.0032(9) -0.0022(9) -0.0094(9)

loop_
_atom_type_symbol
_atom_type_description
_atom_type_scat_dispersion_real
_atom_type_scat_dispersion_imag
_atom_type_scat_source
C C 0.0033 0.0016 'International Tables Vol C Tables 4.2.6.8 and 6.1.1.4'
H H 0 0 'International Tables Vol C Tables 4.2.6.8 and 6.1.1.4'
O O 0.0106 0.006 'International Tables Vol C Tables 4.2.6.8 and 6.1.1.4'
N N 0.0061 0.0033 'International Tables Vol C Tables 4.2.6.8 and 6.1.1.4'

loop_
_geom_angle_atom_site_label_1
_geom_angle_atom_site_label_2
_geom_angle_atom_site_label_3
_geom_angle
O10 N1 N2 120.14(13)
O10 N1 C2 120.56(14)
N2 N1 C2 119.13(13)
O11 N2 N1 119.88(14)
O11 N2 C9 119.66(14)
N1 N2 C9 120.46(13)
C14 O1 C15 117.21(14)
C7 O2 C8 117.57(15)
C3 C2 C7 122.59(16)
C3 C2 N1 119.14(16)
C7 C2 N1 117.99(14)
C2 C3 C4 118.0(2)
C5 C4 C3 119.8(2)
C4 C5 C6 122.05(18)
C5 C6 C7 119.2(2)
O2 C7 C2 115.90(14)
O2 C7 C6 125.85(17)
C2 C7 C6 118.25(17)
C10 C9 C14 122.16(17)
C10 C9 N2 118.47(15)
C14 C9 N2 119.00(15)
C9 C10 C11 118.83(18)
C12 C11 C10 119.16(18)
C13 C12 C11 122.17(19)
C12 C13 C14 119.37(18)
O1 C14 C9 116.23(15)
O1 C14 C13 125.47(16)
C9 C14 C13 118.30(16)
O60 N51 N52 119.50(12)
O60 N51 C52 119.91(12)
N52 N51 C52 120.08(12)
O61 N52 N51 119.47(12)
O61 N52 C59 119.75(12)
N51 N52 C59 120.61(12)
C64 O51 C65 117.52(14)
C57 O52 C58 115.97(14)
C53 C52 C57 122.31(14)
C53 C52 N51 119.20(13)
C57 C52 N51 117.95(13)
C52 C53 C54 118.77(15)
C55 C54 C53 119.64(16)
C54 C55 C56 121.48(16)
C55 C56 C57 119.56(15)
O52 C57 C56 125.03(14)
O52 C57 C52 116.79(13)
C56 C57 C52 118.18(14)
C60 C59 C64 121.63(15)
C60 C59 N52 117.80(14)
C64 C59 N52 120.16(14)
C61 C60 C59 119.20(17)
C60 C61 C62 119.49(17)
C63 C62 C61 121.34(17)
C62 C63 C64 119.89(17)
O51 C64 C63 125.15(15)
O51 C64 C59 116.39(14)
C63 C64 C59 118.43(15)

loop_
_geom_bond_atom_site_label_1
_geom_bond_atom_site_label_2
_geom_bond_distance
N1 O10 1.2599(17)
N1 N2 1.316(2)
N1 C2 1.449(2)
N2 O11 1.2708(17)
N2 C9 1.452(2)
O1 C14 1.351(2)
O1 C15 1.437(2)
O2 C7 1.347(2)
O2 C8 1.434(2)
C2 C3 1.385(2)
C2 C7 1.390(2)
C3 C4 1.392(3)
C4 C5 1.373(3)
C5 C6 1.379(3)
C6 C7 1.395(2)
C9 C10 1.385(2)
C9 C14 1.392(2)
C10 C11 1.388(3)
C11 C12 1.381(3)
C12 C13 1.376(3)
C13 C14 1.394(3)
N51 O60 1.2654(16)
N51 N52 1.3190(18)
N51 C52 1.4506(19)
N52 O61 1.2665(16)
N52 C59 1.448(2)
O51 C64 1.3573(19)
O51 C65 1.438(2)
O52 C57 1.3619(18)
O52 C58 1.425(2)
C52 C53 1.379(2)
C52 C57 1.396(2)
C53 C54 1.383(2)
C54 C55 1.383(2)
C55 C56 1.384(2)
C56 C57 1.389(2)
C59 C60 1.386(2)
C59 C64 1.400(2)
C60 C61 1.384(3)
C61 C62 1.387(3)
C62 C63 1.383(3)
C63 C64 1.387(2)

loop_
_geom_torsion_atom_site_label_1
_geom_torsion_atom_site_label_2
_geom_torsion_atom_site_label_3
_geom_torsion_atom_site_label_4
_geom_torsion
O10 N1 N2 O11 -1.2(2)
C2 N1 N2 O11 174.11(14)
O10 N1 N2 C9 178.98(14)
C2 N1 N2 C9 -5.8(2)
O10 N1 C2 C3 -76.0(2)
N2 N1 C2 C3 108.76(18)
O10 N1 C2 C7 98.09(18)
N2 N1 C2 C7 -77.16(19)
C7 C2 C3 C4 2.7(3)
N1 C2 C3 C4 176.45(15)
C2 C3 C4 C5 -1.2(3)
C3 C4 C5 C6 -0.4(3)
C4 C5 C6 C7 0.7(3)
C8 O2 C7 C2 174.44(17)
C8 O2 C7 C6 -5.1(3)
C3 C2 C7 O2 178.04(15)
N1 C2 C7 O2 4.2(2)
C3 C2 C7 C6 -2.3(2)
N1 C2 C7 C6 -176.21(15)
C5 C6 C7 O2 -179.82(16)
C5 C6 C7 C2 0.6(2)
O11 N2 C9 C10 -69.4(2)
N1 N2 C9 C10 110.44(17)
O11 N2 C9 C14 103.78(18)
N1 N2 C9 C14 -76.36(19)
C14 C9 C10 C11 0.1(3)
N2 C9 C10 C11 173.13(15)
C9 C10 C11 C12 -0.4(3)
C10 C11 C12 C13 0.5(3)
C11 C12 C13 C14 -0.4(3)
C15 O1 C14 C9 170.10(16)
C15 O1 C14 C13 -10.4(3)
C10 C9 C14 O1 179.51(15)
N2 C9 C14 O1 6.6(2)
C10 C9 C14 C13 0.0(2)
N2 C9 C14 C13 -172.97(15)
C12 C13 C14 O1 -179.37(16)
C12 C13 C14 C9 0.1(3)
O60 N51 N52 O61 4.7(2)
C52 N51 N52 O61 -167.14(13)
O60 N51 N52 C59 -170.52(13)
C52 N51 N52 C59 17.63(19)
O60 N51 C52 C53 71.35(18)
N52 N51 C52 C53 -116.83(16)
O60 N51 C52 C57 -100.40(16)
N52 N51 C52 C57 71.42(18)
C57 C52 C53 C54 -2.6(2)
N51 C52 C53 C54 -174.02(14)
C52 C53 C54 C55 0.8(2)
C53 C54 C55 C56 1.0(3)
C54 C55 C56 C57 -1.0(3)
C58 O52 C57 C56 -26.5(2)
C58 O52 C57 C52 152.80(15)
C55 C56 C57 O52 178.61(14)
C55 C56 C57 C52 -0.7(2)
C53 C52 C57 O52 -176.78(14)
N51 C52 C57 O52 -5.31(19)
C53 C52 C57 C56 2.6(2)
N51 C52 C57 C56 174.06(13)
O61 N52 C59 C60 59.85(19)
N51 N52 C59 C60 -124.93(15)
O61 N52 C59 C64 -112.89(16)
N51 N52 C59 C64 62.34(19)
C64 C59 C60 C61 -0.4(2)
N52 C59 C60 C61 -173.05(14)
C59 C60 C61 C62 -0.4(3)
C60 C61 C62 C63 0.2(3)
C61 C62 C63 C64 0.9(3)
C65 O51 C64 C63 15.7(2)
C65 O51 C64 C59 -166.34(15)
C62 C63 C64 O51 176.23(15)
C62 C63 C64 C59 -1.7(2)
C60 C59 C64 O51 -176.62(14)
N52 C59 C64 O51 -4.2(2)
C60 C59 C64 C63 1.5(2)
N52 C59 C64 C63 173.96(14)
